data_7239259
loop_
_publ_author_name
'Yu, Chengbin'
'Lyu, Hairong'
'Cai, Yan'
'Miao, Xinyu'
'Miao, Zhiwei'

_publ_section_title
;
 An environmentally benign approach for the synthesis of
 3,3&#x2032;-pyrrolidonyl spirooxindole derivatives via a cascade
 Knoevenagel--Michael--cyclization multicomponent reaction
;
_journal_issue 41
_journal_name_full 'RSC Advances'
_journal_page_first 18857
_journal_paper_doi 10.1039/c3ra44119a
_journal_volume 3
_journal_year 2013
_chemical_formula_sum 'C20 H19 N5 O5 S'
_chemical_formula_weight 441.46
_space_group_IT_number 14
_space_group_name_Hall '-P 2ybc'
_space_group_name_H-M_alt 'P 1 21/c 1'
_symmetry_cell_setting monoclinic
_symmetry_space_group_name_H-M 'P 1 21/c 1'
_atom_sites_solution_hydrogens geom
_atom_sites_solution_primary direct
_atom_sites_solution_secondary difmap
_audit_creation_method SHELXL-97
_cell_angle_alpha 90.00
_cell_angle_beta 97.725(13)
_cell_angle_gamma 90.00
_cell_formula_units_Z 4
_cell_length_a 9.415(7)
_cell_length_b 14.394(10)
_cell_length_c 15.100(10)
_cell_measurement_reflns_used 5486
_cell_measurement_temperature 113(2)
_cell_measurement_theta_max 25.1
_cell_measurement_theta_min 1.4
_cell_volume 2028(2)
_computing_cell_refinement CrystalClear
_computing_data_collection CrystalClear
_computing_data_reduction CrystalClear
_computing_molecular_graphics 'Bruker SHELXTL'
_computing_publication_material 'CrystalStructure 3.8'
_computing_structure_refinement 'SHELXL-97 (Sheldrick, 1997)'
_computing_structure_solution 'SHELXS-97 (Sheldrick, 1990)'
_diffrn_ambient_temperature 113(2)
_diffrn_detector_area_resol_mean 14.22
_diffrn_measured_fraction_theta_full 0.999
_diffrn_measured_fraction_theta_max 0.999
_diffrn_measurement_device_type 'Rigaku Saturn724 CCD'
_diffrn_measurement_method '\w and \f scans'
_diffrn_radiation_monochromator multilayer
_diffrn_radiation_source 'rotating anode'
_diffrn_radiation_type MoK\a
_diffrn_radiation_wavelength 0.71073
_diffrn_reflns_av_R_equivalents 0.1316
_diffrn_reflns_av_sigmaI/netI 0.1338
_diffrn_reflns_limit_h_max 11
_diffrn_reflns_limit_h_min -11
_diffrn_reflns_limit_k_max 17
_diffrn_reflns_limit_k_min -17
_diffrn_reflns_limit_l_max 17
_diffrn_reflns_limit_l_min -14
_diffrn_reflns_number 16563
_diffrn_reflns_theta_full 25.01
_diffrn_reflns_theta_max 25.01
_diffrn_reflns_theta_min 1.96
_diffrn_standards_decay_% 0
_diffrn_standards_interval_count 0
_diffrn_standards_interval_time 0
_diffrn_standards_number 0
_exptl_absorpt_coefficient_mu 0.204
_exptl_absorpt_correction_T_max 0.9759
_exptl_absorpt_correction_T_min 0.9603
_exptl_absorpt_correction_type multi-scan
_exptl_absorpt_process_details CrystalClear
_exptl_crystal_colour Colorless
_exptl_crystal_density_diffrn 1.446
_exptl_crystal_density_method 'not measured'
_exptl_crystal_description Prism
_exptl_crystal_F_000 920
_exptl_crystal_size_max 0.20
_exptl_crystal_size_mid 0.18
_exptl_crystal_size_min 0.12
_refine_diff_density_max 0.327
_refine_diff_density_min -0.340
_refine_diff_density_rms 0.070
_refine_ls_extinction_method none
_refine_ls_goodness_of_fit_ref 1.020
_refine_ls_hydrogen_treatment mixed
_refine_ls_matrix_type full
_refine_ls_number_parameters 285
_refine_ls_number_reflns 3563
_refine_ls_number_restraints 1
_refine_ls_restrained_S_all 1.020
_refine_ls_R_factor_all 0.0944
_refine_ls_R_factor_gt 0.0615
_refine_ls_shift/su_max 0.003
_refine_ls_shift/su_mean 0.000
_refine_ls_structure_factor_coef Fsqd
_refine_ls_weighting_details 'calc w=1/[\s^2^(Fo^2^)+(0.0081P)^2^+0.0000P] where P=(Fo^2^+2Fc^2^)/3'
_refine_ls_weighting_scheme calc
_refine_ls_wR_factor_gt 0.1126
_refine_ls_wR_factor_ref 0.1233
_reflns_number_gt 1712
_reflns_number_total 3563
_reflns_threshold_expression >2sigma(I)
_cod_data_source_file c3ra44119a.txt
_cod_data_source_block shelx
_cod_depositor_comments
;
The following automatic conversions were performed:

data item '_symmetry_cell_setting' value 'Monoclinic' was changed to
'monoclinic' in accordance with the
/home/saulius/struct/COD-crude-data/automatic-downloads/DataCite-retrospective/RSC/depositions/lib/dictionaries/cif_core.dic
dictionary named 'cif_core.dic' version 2.4.2 last updated on
2011-04-26.

Automatic conversion script
Id: cif_fix_values 6909 2019-04-08 15:41:33Z antanas 
;
_cod_original_sg_symbol_H-M P2(1)/c
_cod_database_code 7239259

loop_
_symmetry_equiv_pos_as_xyz
'x, y, z'
'-x, y+1/2, -z+1/2'
'-x, -y, -z'
'x, -y-1/2, z-1/2'

loop_
_atom_site_label
_atom_site_type_symbol
_atom_site_fract_x
_atom_site_fract_y
_atom_site_fract_z
_atom_site_U_iso_or_equiv
_atom_site_adp_type
_atom_site_occupancy
_atom_site_symmetry_multiplicity
_atom_site_calc_flag
_atom_site_refinement_flags
S1 S -0.08458(11) 0.83311(7) 0.01837(7) 0.0400(3) Uani 1 1 d .
O1 O 0.3591(3) 0.80082(18) 0.05644(18) 0.0452(8) Uani 1 1 d .
O2 O 0.0187(3) 0.64352(18) 0.26150(17) 0.0399(7) Uani 1 1 d .
O3 O 0.4649(3) 0.67475(19) 0.30858(19) 0.0520(8) Uani 1 1 d .
O4 O 0.4442(3) 0.55652(19) 0.40284(16) 0.0457(8) Uani 1 1 d .
N1 N 0.4763(3) 0.6600(2) 0.0815(2) 0.0372(9) Uani 1 1 d .
N2 N 0.1004(3) 0.7888(2) 0.1632(2) 0.0329(8) Uani 1 1 d D
H2 H 0.093(4) 0.8430(13) 0.1920(19) 0.039 Uiso 1 1 d D
N3 N 0.2411(3) 0.6160(2) 0.3319(2) 0.0324(8) Uani 1 1 d .
N5 N -0.0950(3) 0.5507(2) 0.0694(2) 0.0451(10) Uani 1 1 d .
N6 N 0.1503(4) 0.6811(2) -0.1144(2) 0.0458(10) Uani 1 1 d .
C1 C 0.3650(4) 0.7207(3) 0.0803(3) 0.0368(11) Uani 1 1 d .
C2 C 0.2410(4) 0.6663(2) 0.1182(2) 0.0298(9) Uani 1 1 d .
C3 C 0.3014(4) 0.5703(3) 0.1328(2) 0.0299(9) Uani 1 1 d .
C4 C 0.2459(4) 0.4897(3) 0.1635(2) 0.0327(10) Uani 1 1 d .
H4 H 0.1498 0.4886 0.1764 0.039 Uiso 1 1 calc R
C5 C 0.3303(4) 0.4094(3) 0.1759(2) 0.0383(10) Uani 1 1 d .
C6 C 0.4716(4) 0.4132(3) 0.1558(2) 0.0415(11) Uani 1 1 d .
H6 H 0.5300 0.3593 0.1648 0.050 Uiso 1 1 calc R
C7 C 0.5288(4) 0.4933(3) 0.1230(2) 0.0423(11) Uani 1 1 d .
H7 H 0.6240 0.4943 0.1088 0.051 Uiso 1 1 calc R
C8 C 0.4430(4) 0.5709(3) 0.1118(2) 0.0351(10) Uani 1 1 d .
C9 C 0.6162(4) 0.6882(3) 0.0577(3) 0.0481(12) Uani 1 1 d .
H9A H 0.6089 0.7509 0.0322 0.072 Uiso 1 1 calc R
H9B H 0.6455 0.6447 0.0136 0.072 Uiso 1 1 calc R
H9C H 0.6874 0.6879 0.1113 0.072 Uiso 1 1 calc R
C10 C 0.2686(4) 0.3209(3) 0.2099(3) 0.0483(12) Uani 1 1 d .
H10A H 0.2311 0.3337 0.2661 0.073 Uiso 1 1 d R
H10B H 0.3441 0.2737 0.2200 0.073 Uiso 1 1 d R
H10C H 0.1910 0.2981 0.1654 0.073 Uiso 1 1 d R
C11 C 0.2069(4) 0.7222(2) 0.2010(2) 0.0338(10) Uani 1 1 d .
H11 H 0.2947 0.7549 0.2302 0.041 Uiso 1 1 calc R
C12 C 0.1462(4) 0.6592(3) 0.2677(3) 0.0327(10) Uani 1 1 d .
C13 C 0.1919(4) 0.5463(3) 0.3906(2) 0.0395(11) Uani 1 1 d .
H13A H 0.1250 0.5020 0.3566 0.047 Uiso 1 1 calc R
H13B H 0.1441 0.5755 0.4381 0.047 Uiso 1 1 calc R
C14 C 0.3310(4) 0.4986(3) 0.4295(3) 0.0572(13) Uani 1 1 d .
H14A H 0.3386 0.4947 0.4954 0.069 Uiso 1 1 calc R
H14B H 0.3360 0.4350 0.4050 0.069 Uiso 1 1 calc R
C15 C 0.3906(4) 0.6218(3) 0.3436(3) 0.0404(11) Uani 1 1 d .
C16 C 0.0358(4) 0.7732(2) 0.0814(2) 0.0314(10) Uani 1 1 d .
C17 C 0.0992(4) 0.6787(3) 0.0525(3) 0.0319(10) Uani 1 1 d .
C18 C -0.0100(4) 0.6056(3) 0.0620(2) 0.0340(10) Uani 1 1 d .
C19 C 0.1262(4) 0.6807(2) -0.0430(3) 0.0324(10) Uani 1 1 d .
O5 O 0.8585(3) 0.46801(17) 0.27008(17) 0.0508(8) Uani 1 1 d .
H5 H 0.9423 0.4890 0.2807 0.076 Uiso 1 1 d R
C20 C 0.7718(4) 0.5088(3) 0.3308(3) 0.0612(14) Uani 1 1 d .
H20A H 0.8322 0.5245 0.3868 0.092 Uiso 1 1 calc R
H20B H 0.6978 0.4644 0.3429 0.092 Uiso 1 1 calc R
H20C H 0.7262 0.5653 0.3042 0.092 Uiso 1 1 calc R

loop_
_atom_site_aniso_label
_atom_site_aniso_U_11
_atom_site_aniso_U_22
_atom_site_aniso_U_33
_atom_site_aniso_U_23
_atom_site_aniso_U_13
_atom_site_aniso_U_12
S1 0.0339(6) 0.0318(6) 0.0543(8) 0.0044(5) 0.0059(5) 0.0077(5)
O1 0.0387(18) 0.0299(17) 0.072(2) 0.0088(15) 0.0252(16) 0.0013(15)
O2 0.0222(15) 0.0429(18) 0.0559(19) 0.0042(14) 0.0101(14) 0.0014(14)
O3 0.0312(17) 0.046(2) 0.079(2) 0.0111(17) 0.0103(16) -0.0064(15)
O4 0.0314(17) 0.0465(19) 0.0576(19) 0.0084(15) 0.0010(15) 0.0003(15)
N1 0.0271(19) 0.035(2) 0.053(2) -0.0026(17) 0.0171(17) -0.0015(17)
N2 0.032(2) 0.0231(19) 0.044(2) -0.0006(16) 0.0092(17) 0.0055(17)
N3 0.0207(18) 0.033(2) 0.044(2) 0.0025(16) 0.0069(16) 0.0001(16)
N5 0.027(2) 0.034(2) 0.075(3) 0.0032(19) 0.0101(19) 0.0012(18)
N6 0.052(2) 0.040(2) 0.049(2) 0.0005(18) 0.020(2) 0.0035(19)
C1 0.024(2) 0.036(3) 0.053(3) -0.002(2) 0.012(2) 0.000(2)
C2 0.024(2) 0.028(2) 0.039(2) 0.0040(19) 0.0101(19) 0.0040(19)
C3 0.026(2) 0.026(2) 0.039(2) -0.0023(18) 0.0072(19) 0.0029(19)
C4 0.027(2) 0.029(2) 0.042(3) 0.0039(19) 0.0061(19) 0.0064(19)
C5 0.047(3) 0.028(2) 0.039(2) 0.001(2) 0.003(2) 0.004(2)
C6 0.032(2) 0.030(3) 0.062(3) -0.004(2) 0.007(2) 0.012(2)
C7 0.023(2) 0.043(3) 0.062(3) -0.005(2) 0.010(2) 0.004(2)
C8 0.030(2) 0.034(2) 0.040(3) -0.001(2) 0.003(2) 0.005(2)
C9 0.026(2) 0.050(3) 0.072(3) -0.011(2) 0.021(2) -0.006(2)
C10 0.050(3) 0.032(3) 0.064(3) 0.007(2) 0.010(2) 0.008(2)
C11 0.029(2) 0.026(2) 0.047(3) 0.002(2) 0.006(2) 0.0002(19)
C12 0.029(2) 0.031(2) 0.039(3) -0.0035(19) 0.009(2) 0.000(2)
C13 0.034(3) 0.044(3) 0.040(3) 0.010(2) 0.005(2) 0.005(2)
C14 0.039(3) 0.068(3) 0.065(3) 0.021(3) 0.010(2) -0.012(3)
C15 0.036(3) 0.034(3) 0.050(3) 0.002(2) 0.004(2) 0.005(2)
C16 0.029(2) 0.027(2) 0.041(3) -0.001(2) 0.012(2) -0.0029(19)
C17 0.030(2) 0.026(2) 0.041(3) 0.0002(18) 0.011(2) -0.0003(19)
C18 0.031(2) 0.032(2) 0.039(2) 0.000(2) 0.006(2) 0.008(2)
C19 0.030(2) 0.023(2) 0.045(3) 0.0008(19) 0.007(2) 0.0014(19)
O5 0.0469(19) 0.0413(19) 0.063(2) 0.0025(15) 0.0039(16) -0.0088(16)
C20 0.050(3) 0.063(3) 0.069(3) -0.018(3) 0.005(3) 0.005(3)

loop_
_atom_type_symbol
_atom_type_description
_atom_type_scat_dispersion_real
_atom_type_scat_dispersion_imag
_atom_type_scat_source
C C 0.0033 0.0016 'International Tables Vol C Tables 4.2.6.8 and 6.1.1.4'
H H 0.0000 0.0000 'International Tables Vol C Tables 4.2.6.8 and 6.1.1.4'
N N 0.0061 0.0033 'International Tables Vol C Tables 4.2.6.8 and 6.1.1.4'
O O 0.0106 0.0060 'International Tables Vol C Tables 4.2.6.8 and 6.1.1.4'
S S 0.1246 0.1234 'International Tables Vol C Tables 4.2.6.8 and 6.1.1.4'

loop_
_geom_angle_atom_site_label_1
_geom_angle_atom_site_label_2
_geom_angle_atom_site_label_3
_geom_angle
C15 O4 C14 111.2(3)
C1 N1 C8 112.5(3)
C1 N1 C9 122.3(3)
C8 N1 C9 125.2(3)
C16 N2 C11 117.6(3)
C16 N2 H2 123(2)
C11 N2 H2 118(2)
C12 N3 C15 127.6(3)
C12 N3 C13 120.7(3)
C15 N3 C13 111.3(3)
O1 C1 N1 128.3(3)
O1 C1 C2 125.2(3)
N1 C1 C2 106.4(3)
C3 C2 C11 118.3(3)
C3 C2 C17 118.3(3)
C11 C2 C17 101.5(3)
C3 C2 C1 103.1(3)
C11 C2 C1 106.1(3)
C17 C2 C1 108.9(3)
C4 C3 C8 119.6(4)
C4 C3 C2 132.2(3)
C8 C3 C2 108.2(3)
C3 C4 C5 120.4(3)
C3 C4 H4 119.8
C5 C4 H4 119.8
C4 C5 C6 118.4(4)
C4 C5 C10 120.1(4)
C6 C5 C10 121.5(4)
C7 C6 C5 122.1(4)
C7 C6 H6 118.9
C5 C6 H6 118.9
C8 C7 C6 117.9(4)
C8 C7 H7 121.0
C6 C7 H7 121.0
C7 C8 C3 121.6(4)
C7 C8 N1 128.8(4)
C3 C8 N1 109.7(3)
N1 C9 H9A 109.5
N1 C9 H9B 109.5
H9A C9 H9B 109.5
N1 C9 H9C 109.5
H9A C9 H9C 109.5
H9B C9 H9C 109.5
C5 C10 H10A 109.5
C5 C10 H10B 109.4
H10A C10 H10B 109.5
C5 C10 H10C 109.5
H10A C10 H10C 109.5
H10B C10 H10C 109.5
N2 C11 C12 110.7(3)
N2 C11 C2 103.4(3)
C12 C11 C2 111.0(3)
N2 C11 H11 110.5
C12 C11 H11 110.5
C2 C11 H11 110.5
O2 C12 N3 120.9(3)
O2 C12 C11 121.0(4)
N3 C12 C11 118.0(3)
N3 C13 C14 102.6(3)
N3 C13 H13A 111.3
C14 C13 H13A 111.3
N3 C13 H13B 111.3
C14 C13 H13B 111.3
H13A C13 H13B 109.2
O4 C14 C13 105.0(3)
O4 C14 H14A 110.7
C13 C14 H14A 110.7
O4 C14 H14B 110.7
C13 C14 H14B 110.7
H14A C14 H14B 108.8
O3 C15 O4 123.0(4)
O3 C15 N3 128.2(4)
O4 C15 N3 108.8(3)
N2 C16 C17 105.3(3)
N2 C16 S1 130.9(3)
C17 C16 S1 123.9(3)
C18 C17 C19 108.3(3)
C18 C17 C2 113.5(3)
C19 C17 C2 111.9(3)
C18 C17 C16 106.9(3)
C19 C17 C16 111.8(3)
C2 C17 C16 104.3(3)
N5 C18 C17 179.0(4)
N6 C19 C17 178.1(5)
C20 O5 H5 109.3
O5 C20 H20A 109.5
O5 C20 H20B 109.5
H20A C20 H20B 109.5
O5 C20 H20C 109.5
H20A C20 H20C 109.5
H20B C20 H20C 109.5

loop_
_geom_bond_atom_site_label_1
_geom_bond_atom_site_label_2
_geom_bond_distance
S1 C16 1.627(4)
O1 C1 1.207(4)
O2 C12 1.212(4)
O3 C15 1.204(4)
O4 C15 1.348(4)
O4 C14 1.452(4)
N1 C1 1.362(4)
N1 C8 1.411(4)
N1 C9 1.468(4)
N2 C16 1.320(5)
N2 C11 1.447(4)
N2 H2 0.900(10)
N3 C12 1.376(4)
N3 C15 1.397(5)
N3 C13 1.454(4)
N5 C18 1.141(4)
N6 C19 1.132(4)
C1 C2 1.576(5)
C2 C3 1.499(5)
C2 C11 1.557(5)
C2 C17 1.563(5)
C3 C4 1.378(5)
C3 C8 1.411(5)
C4 C5 1.401(5)
C4 H4 0.9500
C5 C6 1.405(5)
C5 C10 1.517(5)
C6 C7 1.391(5)
C6 H6 0.9500
C7 C8 1.376(5)
C7 H7 0.9500
C9 H9A 0.9800
C9 H9B 0.9800
C9 H9C 0.9800
C10 H10A 0.9800
C10 H10B 0.9800
C10 H10C 0.9800
C11 C12 1.523(5)
C11 H11 1.0000
C13 C14 1.525(5)
C13 H13A 0.9900
C13 H13B 0.9900
C14 H14A 0.9900
C14 H14B 0.9900
C16 C17 1.570(5)
C17 C18 1.492(5)
C17 C19 1.497(5)
O5 C20 1.433(4)
O5 H5 0.8400
C20 H20A 0.9800
C20 H20B 0.9800
C20 H20C 0.9800

loop_
_geom_hbond_atom_site_label_D
_geom_hbond_atom_site_label_H
_geom_hbond_atom_site_label_A
_geom_hbond_distance_DH
_geom_hbond_distance_HA
_geom_hbond_distance_DA
_geom_hbond_angle_DHA
_geom_hbond_site_symmetry_A
N2 H2 O5 0.900(10) 1.924(16) 2.778(4) 158(3) 2_655

loop_
_geom_torsion_atom_site_label_1
_geom_torsion_atom_site_label_2
_geom_torsion_atom_site_label_3
_geom_torsion_atom_site_label_4
_geom_torsion
C8 N1 C1 O1 -178.5(4)
C9 N1 C1 O1 4.4(7)
C8 N1 C1 C2 2.2(4)
C9 N1 C1 C2 -174.9(3)
O1 C1 C2 C3 177.3(4)
N1 C1 C2 C3 -3.3(4)
O1 C1 C2 C11 -57.6(5)
N1 C1 C2 C11 121.7(3)
O1 C1 C2 C17 50.9(5)
N1 C1 C2 C17 -129.7(3)
C11 C2 C3 C4 64.4(6)
C17 C2 C3 C4 -58.8(5)
C1 C2 C3 C4 -179.0(4)
C11 C2 C3 C8 -113.3(3)
C17 C2 C3 C8 123.5(3)
C1 C2 C3 C8 3.3(4)
C8 C3 C4 C5 1.4(6)
C2 C3 C4 C5 -176.1(4)
C3 C4 C5 C6 -0.4(6)
C3 C4 C5 C10 179.9(3)
C4 C5 C6 C7 -0.9(6)
C10 C5 C6 C7 178.8(4)
C5 C6 C7 C8 1.1(6)
C6 C7 C8 C3 0.0(6)
C6 C7 C8 N1 178.8(4)
C4 C3 C8 C7 -1.3(6)
C2 C3 C8 C7 176.8(3)
C4 C3 C8 N1 179.7(3)
C2 C3 C8 N1 -2.2(4)
C1 N1 C8 C7 -179.0(4)
C9 N1 C8 C7 -2.0(6)
C1 N1 C8 C3 0.0(5)
C9 N1 C8 C3 176.9(3)
C16 N2 C11 C12 -103.0(4)
C16 N2 C11 C2 16.0(4)
C3 C2 C11 N2 -156.7(3)
C17 C2 C11 N2 -25.5(3)
C1 C2 C11 N2 88.2(3)
C3 C2 C11 C12 -38.0(5)
C17 C2 C11 C12 93.2(3)
C1 C2 C11 C12 -153.0(3)
C15 N3 C12 O2 175.2(4)
C13 N3 C12 O2 3.6(6)
C15 N3 C12 C11 -0.8(6)
C13 N3 C12 C11 -172.4(3)
N2 C11 C12 O2 26.8(5)
C2 C11 C12 O2 -87.5(4)
N2 C11 C12 N3 -157.2(3)
C2 C11 C12 N3 88.6(4)
C12 N3 C13 C14 164.1(3)
C15 N3 C13 C14 -8.8(4)
C15 O4 C14 C13 -9.4(5)
N3 C13 C14 O4 10.5(4)
C14 O4 C15 O3 -176.0(4)
C14 O4 C15 N3 4.0(4)
C12 N3 C15 O3 11.3(7)
C13 N3 C15 O3 -176.5(4)
C12 N3 C15 O4 -168.8(3)
C13 N3 C15 O4 3.4(4)
C11 N2 C16 C17 1.7(4)
C11 N2 C16 S1 -178.6(3)
C3 C2 C17 C18 42.0(4)
C11 C2 C17 C18 -89.3(3)
C1 C2 C17 C18 159.1(3)
C3 C2 C17 C19 -81.0(4)
C11 C2 C17 C19 147.8(3)
C1 C2 C17 C19 36.1(4)
C3 C2 C17 C16 158.0(3)
C11 C2 C17 C16 26.7(3)
C1 C2 C17 C16 -84.9(3)
N2 C16 C17 C18 101.9(3)
S1 C16 C17 C18 -77.9(4)
N2 C16 C17 C19 -139.7(3)
S1 C16 C17 C19 40.6(4)
N2 C16 C17 C2 -18.6(4)
S1 C16 C17 C2 161.6(2)
C19 C17 C18 N5 -105(24)
C2 C17 C18 N5 130(24)
C16 C17 C18 N5 15(25)
C18 C17 C19 N6 -110(13)
C2 C17 C19 N6 16(13)
C16 C17 C19 N6 133(13)
